data_7012728
loop_
_publ_author_name
'Lancaster, Simon J.'
'Hughes, David L.'

_publ_section_title
;
 The synthesis of half-sandwich bis(pentafluorophenyl)boryl-substituted
 cyclopentadienyl zirconium, niobium and tantalum complexes and the
 isolation and molecular structure of a zwitterionic niobocene
;
_journal_issue 9
_journal_name_full 'Dalton Transactions'
_journal_page_first 1779
_journal_paper_doi 10.1039/b300552f
_journal_year 2003
_chemical_formula_moiety 'C27 H14 B Cl2 F10 N Ti, 0.5(C7 H8)'
_chemical_formula_structural '[TiCl2(cp){C5H4B(py)(C6F5)2}].0.5tol'
_chemical_formula_sum 'C30.5 H18 B Cl2 F10 N Ti'
_chemical_formula_weight 718.07
_chemical_name_common 'complex 10'
_chemical_name_systematic
; 
? 
;
_space_group_IT_number 15
_symmetry_cell_setting monoclinic
_symmetry_Int_Tables_number 15
_symmetry_space_group_name_Hall '-I 2ya'
_symmetry_space_group_name_H-M 'I 1 2/a 1'
_atom_sites_solution_hydrogens geom
_atom_sites_solution_primary direct
_atom_sites_solution_secondary difmap
_audit_creation_method SHELXL-97
_cell_angle_alpha 90.00
_cell_angle_beta 95.04(1)
_cell_angle_gamma 90.00
_cell_formula_units_Z 8
_cell_length_a 12.545(1)
_cell_length_b 13.546(1)
_cell_length_c 34.000(4)
_cell_measurement_temperature 293(2)
_cell_volume 5755.4(9)
_computing_cell_refinement 'DENZO (Otwinowski and Minor, 1985)'
_computing_data_collection 'MSC R-Axis-II control software'
_computing_data_reduction 'DENZO, SCALEPACK (Otwinowski and Minor, 1985)'
_computing_molecular_graphics 'ORTEP (Johnson, 1971)'
_computing_publication_material 'XL (Sheldrick, 1997)'
_computing_structure_refinement 'XL (Sheldrick, 1997)'
_computing_structure_solution 'XS (Sheldrick, 1997)'
_diffrn_ambient_temperature 140(1)
_diffrn_measured_fraction_theta_full 0.988
_diffrn_measured_fraction_theta_max 0.988
_diffrn_measurement_device 'Rigaku R-Axis-IIc'
_diffrn_measurement_method 'image-plate oscillation photos'
_diffrn_radiation_monochromator graphite
_diffrn_radiation_source 'rotating anode'
_diffrn_radiation_type Mo-K\a
_diffrn_radiation_wavelength 0.71073
_diffrn_reflns_av_R_equivalents 0.051
_diffrn_reflns_av_sigmaI/netI 0.0481
_diffrn_reflns_limit_h_max 15
_diffrn_reflns_limit_h_min -15
_diffrn_reflns_limit_k_max 16
_diffrn_reflns_limit_k_min -16
_diffrn_reflns_limit_l_max 40
_diffrn_reflns_limit_l_min -40
_diffrn_reflns_number 16585
_diffrn_reflns_theta_full 25.35
_diffrn_reflns_theta_max 25.35
_diffrn_reflns_theta_min 2.22
_diffrn_standards_decay_% 0
_exptl_absorpt_coefficient_mu 0.573
_exptl_absorpt_correction_type 'not applied'
_exptl_crystal_colour 'bright red'
_exptl_crystal_density_diffrn 1.657
_exptl_crystal_density_method 'not measured'
_exptl_crystal_description plate
_exptl_crystal_F_000 2872
_exptl_crystal_size_max 0.26
_exptl_crystal_size_mid 0.24
_exptl_crystal_size_min 0.12
_refine_diff_density_max 0.259
_refine_diff_density_min -0.486
_refine_diff_density_rms 0.052
_refine_ls_extinction_method none
_refine_ls_goodness_of_fit_ref 1.041
_refine_ls_hydrogen_treatment mixed
_refine_ls_matrix_type full
_refine_ls_number_parameters 408
_refine_ls_number_reflns 5208
_refine_ls_number_restraints 0
_refine_ls_restrained_S_all 1.041
_refine_ls_R_factor_all 0.0462
_refine_ls_R_factor_gt 0.0331
_refine_ls_shift/su_max 0.016
_refine_ls_shift/su_mean 0.000
_refine_ls_structure_factor_coef Fsqd
_refine_ls_weighting_details 'calc w=1/[\s^2^(Fo^2^)+(0.0484P)^2^] where P=(Fo^2^+2Fc^2^)/3'
_refine_ls_weighting_scheme calc
_refine_ls_wR_factor_gt 0.0860
_refine_ls_wR_factor_ref 0.0903
_reflns_number_gt 4083
_reflns_number_total 5208
_reflns_threshold_expression I>2sigma(I)
_cod_data_source_file b300552f.txt
_cod_data_source_block simonl3
_cod_original_sg_symbol_H-M 'I 2/a'
_cod_original_formula_sum 'C30.50 H18 B Cl2 F10 N Ti'
_cod_database_code 7012728

loop_
_symmetry_equiv_pos_as_xyz
'x, y, z'
'-x+1/2, y, -z'
'x+1/2, y+1/2, z+1/2'
'-x+1, y+1/2, -z+1/2'
'-x, -y, -z'
'x-1/2, -y, z'
'-x+1/2, -y+1/2, -z+1/2'
'x, -y+1/2, z+1/2'

loop_
_atom_site_label
_atom_site_type_symbol
_atom_site_fract_x
_atom_site_fract_y
_atom_site_fract_z
_atom_site_U_iso_or_equiv
_atom_site_adp_type
_atom_site_occupancy
_atom_site_symmetry_multiplicity
_atom_site_calc_flag
_atom_site_refinement_flags
_atom_site_disorder_assembly
_atom_site_disorder_group
Ti Ti 0.03414(3) 0.90778(3) 0.268143(11) 0.02637(11) Uani 1 1 d . . .
C11 C 0.05470(16) 0.91796(14) 0.34319(6) 0.0253(4) Uani 1 1 d . . .
C12 C 0.14219(17) 0.96419(15) 0.32561(6) 0.0301(5) Uani 1 1 d . . .
H12 H 0.2130 0.9431 0.3285 0.036 Uiso 1 1 calc R . .
C13 C 0.1039(2) 1.04619(17) 0.30333(7) 0.0391(6) Uani 1 1 d . . .
H13 H 0.1455 1.0911 0.2907 0.047 Uiso 1 1 calc R . .
C14 C -0.0084(2) 1.04861(17) 0.30342(7) 0.0402(6) Uani 1 1 d . . .
H14 H -0.0547 1.0931 0.2899 0.048 Uiso 1 1 calc R . .
C15 C -0.03698(17) 0.97034(15) 0.32799(6) 0.0303(5) Uani 1 1 d . . .
H15 H -0.1066 0.9555 0.3334 0.036 Uiso 1 1 calc R . .
B B 0.05853(18) 0.83845(17) 0.37950(7) 0.0249(5) Uani 1 1 d . . .
N21 N -0.06143(13) 0.79124(12) 0.37779(5) 0.0234(4) Uani 1 1 d . . .
C22 C -0.09983(17) 0.74093(15) 0.34527(6) 0.0279(5) Uani 1 1 d . . .
H22 H -0.0544 0.7289 0.3256 0.034 Uiso 1 1 calc R . .
C23 C -0.20344(16) 0.70676(16) 0.34000(7) 0.0319(5) Uani 1 1 d . . .
H23 H -0.2273 0.6727 0.3171 0.038 Uiso 1 1 calc R . .
C24 C -0.27151(17) 0.72373(16) 0.36915(7) 0.0323(5) Uani 1 1 d . . .
H24 H -0.3417 0.7009 0.3664 0.039 Uiso 1 1 calc R . .
C25 C -0.23346(17) 0.77490(17) 0.40227(7) 0.0374(5) Uani 1 1 d . . .
H25 H -0.2779 0.7874 0.4222 0.045 Uiso 1 1 calc R . .
C26 C -0.12935(17) 0.80763(16) 0.40584(7) 0.0322(5) Uani 1 1 d . . .
H26 H -0.1047 0.8424 0.4284 0.039 Uiso 1 1 calc R . .
C31 C 0.08012(15) 0.89204(15) 0.42345(6) 0.0254(4) Uani 1 1 d . . .
C32 C 0.09061(17) 0.83292(16) 0.45720(6) 0.0304(5) Uani 1 1 d . . .
F32 F 0.07441(11) 0.73441(9) 0.45362(4) 0.0411(3) Uani 1 1 d . . .
C33 C 0.11311(17) 0.86706(17) 0.49531(6) 0.0331(5) Uani 1 1 d . . .
F33 F 0.12211(12) 0.80538(11) 0.52638(4) 0.0492(4) Uani 1 1 d . . .
C34 C 0.12540(16) 0.96708(18) 0.50114(7) 0.0333(5) Uani 1 1 d . . .
F34 F 0.14584(10) 1.00351(11) 0.53806(4) 0.0439(3) Uani 1 1 d . . .
C35 C 0.11521(17) 1.02941(16) 0.46926(7) 0.0323(5) Uani 1 1 d . . .
F35 F 0.12637(11) 1.12776(10) 0.47527(4) 0.0468(4) Uani 1 1 d . . .
C36 C 0.09338(16) 0.99207(15) 0.43144(6) 0.0278(5) Uani 1 1 d . . .
F36 F 0.08440(11) 1.05911(9) 0.40209(4) 0.0401(3) Uani 1 1 d . . .
C41 C 0.15374(16) 0.75413(15) 0.37919(6) 0.0251(4) Uani 1 1 d . . .
C42 C 0.26012(17) 0.78399(16) 0.38431(6) 0.0287(5) Uani 1 1 d . . .
F42 F 0.28431(9) 0.88156(9) 0.38848(4) 0.0360(3) Uani 1 1 d . . .
C43 C 0.34708(18) 0.72071(18) 0.38626(7) 0.0359(5) Uani 1 1 d . . .
F43 F 0.44800(10) 0.75706(11) 0.39068(4) 0.0503(4) Uani 1 1 d . . .
C44 C 0.33022(19) 0.62094(18) 0.38430(7) 0.0390(6) Uani 1 1 d . . .
F44 F 0.41291(12) 0.55798(12) 0.38649(5) 0.0583(4) Uani 1 1 d . . .
C45 C 0.2272(2) 0.58691(16) 0.38031(7) 0.0376(5) Uani 1 1 d . . .
F45 F 0.20812(13) 0.48864(10) 0.37851(5) 0.0581(4) Uani 1 1 d . . .
C46 C 0.14245(18) 0.65243(16) 0.37788(6) 0.0312(5) Uani 1 1 d . . .
F46 F 0.04369(11) 0.61033(9) 0.37552(4) 0.0429(3) Uani 1 1 d . . .
Cl5 Cl 0.11110(4) 0.75103(4) 0.282017(15) 0.02940(13) Uani 1 1 d . . .
C61 C -0.0207(2) 0.9642(2) 0.20279(7) 0.0521(7) Uani 1 1 d . . .
H61 H -0.0917 0.9813 0.1958 0.063 Uiso 1 1 calc R . .
C62 C 0.0582(2) 1.0274(2) 0.21873(8) 0.0487(7) Uani 1 1 d . . .
H62 H 0.0497 1.0940 0.2243 0.058 Uiso 1 1 calc R . .
C63 C 0.15476(19) 0.97212(19) 0.22509(7) 0.0400(6) Uani 1 1 d . . .
H63 H 0.2203 0.9956 0.2361 0.048 Uiso 1 1 calc R . .
C64 C 0.13291(18) 0.87656(18) 0.21178(7) 0.0361(5) Uani 1 1 d . . .
H64 H 0.1824 0.8255 0.2115 0.043 Uiso 1 1 calc R . .
C65 C 0.02381(19) 0.8701(2) 0.19890(7) 0.0428(6) Uani 1 1 d . . .
H65 H -0.0124 0.8138 0.1895 0.051 Uiso 1 1 calc R . .
Cl7 Cl -0.14444(4) 0.84840(5) 0.260210(17) 0.03999(16) Uani 1 1 d . . .
C81 C 0.1764(6) 0.4163(5) 0.4851(2) 0.0536(17) Uiso 0.50 1 d P A -1
C82 C 0.2660(6) 0.3580(4) 0.4976(3) 0.0575(16) Uiso 0.50 1 d P A -1
H82 H 0.2623 0.2907 0.4922 0.069 Uiso 0.50 1 calc PR A -1
C83 C 0.3606(10) 0.3943(9) 0.5176(3) 0.107(4) Uiso 0.50 1 d P A -1
H83 H 0.4169 0.3523 0.5258 0.128 Uiso 0.50 1 calc PR A -1
C84 C 0.3672(8) 0.4963(7) 0.5248(3) 0.102(3) Uiso 0.50 1 d P A -1
H84 H 0.4297 0.5257 0.5360 0.122 Uiso 0.50 1 calc PR A -1
C85 C 0.2775(9) 0.5497(8) 0.5146(3) 0.116(4) Uiso 0.50 1 d P A -1
H85 H 0.2816 0.6153 0.5227 0.140 Uiso 0.50 1 calc PR A -1
C86 C 0.1828(9) 0.5247(7) 0.4947(3) 0.093(3) Uiso 0.50 1 d P A -1
H86 H 0.1281 0.5694 0.4877 0.112 Uiso 0.50 1 calc PR A -1
C87 C 0.0753(6) 0.3766(6) 0.4651(3) 0.090(2) Uiso 0.50 1 d P A -1
H87A H 0.0723 0.3911 0.4374 0.135 Uiso 0.50 1 calc PR A -1
H87B H 0.0154 0.4066 0.4761 0.135 Uiso 0.50 1 calc PR A -1
H87C H 0.0729 0.3064 0.4688 0.135 Uiso 0.50 1 calc PR A -1

loop_
_atom_site_aniso_label
_atom_site_aniso_U_11
_atom_site_aniso_U_22
_atom_site_aniso_U_33
_atom_site_aniso_U_23
_atom_site_aniso_U_13
_atom_site_aniso_U_12
Ti 0.02490(19) 0.0314(2) 0.0228(2) 0.00477(16) 0.00224(14) 0.00343(16)
C11 0.0306(10) 0.0230(10) 0.0224(11) -0.0034(8) 0.0032(8) -0.0017(9)
C12 0.0326(11) 0.0293(11) 0.0285(13) -0.0021(9) 0.0025(9) -0.0048(9)
C13 0.0557(15) 0.0278(12) 0.0348(14) 0.0018(10) 0.0101(11) -0.0090(11)
C14 0.0564(15) 0.0302(12) 0.0351(14) 0.0066(10) 0.0105(11) 0.0123(11)
C15 0.0352(12) 0.0297(11) 0.0267(12) 0.0016(9) 0.0059(9) 0.0071(9)
B 0.0273(12) 0.0225(11) 0.0247(13) -0.0031(9) 0.0015(9) -0.0018(10)
N21 0.0262(8) 0.0213(8) 0.0228(10) -0.0007(7) 0.0024(7) -0.0010(7)
C22 0.0318(11) 0.0281(11) 0.0237(12) -0.0019(9) 0.0021(8) -0.0032(9)
C23 0.0317(11) 0.0332(12) 0.0298(13) -0.0042(9) -0.0023(9) -0.0065(10)
C24 0.0264(10) 0.0307(12) 0.0396(14) 0.0001(10) 0.0023(9) -0.0024(9)
C25 0.0305(11) 0.0423(13) 0.0405(14) -0.0085(11) 0.0098(10) -0.0015(10)
C26 0.0327(11) 0.0346(12) 0.0297(13) -0.0100(10) 0.0053(9) -0.0025(10)
C31 0.0255(10) 0.0267(11) 0.0241(12) -0.0036(9) 0.0025(8) -0.0006(9)
C32 0.0355(11) 0.0290(12) 0.0267(12) -0.0036(9) 0.0024(9) 0.0025(9)
F32 0.0682(9) 0.0268(7) 0.0280(7) 0.0012(5) 0.0035(6) 0.0006(6)
C33 0.0332(12) 0.0423(13) 0.0237(12) -0.0032(10) 0.0015(9) 0.0047(10)
F33 0.0665(9) 0.0579(9) 0.0223(8) 0.0016(6) -0.0007(6) 0.0100(7)
C34 0.0205(10) 0.0519(14) 0.0276(13) -0.0165(11) 0.0025(8) -0.0005(10)
F34 0.0347(7) 0.0661(9) 0.0307(8) -0.0243(7) 0.0021(5) -0.0032(7)
C35 0.0266(10) 0.0322(12) 0.0392(14) -0.0152(10) 0.0087(9) -0.0075(9)
F35 0.0572(9) 0.0356(7) 0.0497(9) -0.0213(6) 0.0167(7) -0.0164(7)
C36 0.0267(10) 0.0289(11) 0.0282(12) -0.0029(9) 0.0049(8) -0.0020(9)
F36 0.0592(9) 0.0240(6) 0.0377(8) -0.0032(6) 0.0073(6) -0.0062(6)
C41 0.0320(11) 0.0265(11) 0.0163(10) -0.0017(8) -0.0008(8) 0.0016(9)
C42 0.0329(11) 0.0278(11) 0.0253(12) -0.0037(9) 0.0030(9) 0.0037(9)
F42 0.0292(6) 0.0334(7) 0.0445(8) -0.0028(6) -0.0015(5) -0.0038(5)
C43 0.0317(12) 0.0488(14) 0.0269(13) -0.0006(10) 0.0019(9) 0.0078(11)
F43 0.0284(7) 0.0676(10) 0.0547(10) -0.0006(8) 0.0023(6) 0.0096(7)
C44 0.0448(14) 0.0440(14) 0.0285(13) -0.0016(11) 0.0041(10) 0.0248(12)
F44 0.0601(10) 0.0604(10) 0.0549(10) 0.0014(8) 0.0073(7) 0.0379(8)
C45 0.0577(15) 0.0245(12) 0.0300(13) -0.0042(10) 0.0004(10) 0.0110(11)
F45 0.0798(11) 0.0256(7) 0.0677(11) -0.0055(7) -0.0004(8) 0.0137(7)
C46 0.0393(12) 0.0278(11) 0.0258(12) -0.0017(9) -0.0006(9) 0.0012(10)
F46 0.0455(8) 0.0246(7) 0.0570(10) -0.0027(6) -0.0041(6) -0.0040(6)
Cl5 0.0327(3) 0.0303(3) 0.0254(3) -0.0003(2) 0.0033(2) 0.0048(2)
C61 0.0405(14) 0.088(2) 0.0284(14) 0.0245(14) 0.0060(11) 0.0207(15)
C62 0.0705(18) 0.0454(15) 0.0331(15) 0.0198(12) 0.0204(13) 0.0140(14)
C63 0.0381(13) 0.0526(15) 0.0305(13) 0.0128(11) 0.0092(10) -0.0052(12)
C64 0.0378(12) 0.0481(14) 0.0234(12) 0.0064(10) 0.0091(9) 0.0080(11)
C65 0.0419(13) 0.0693(17) 0.0170(12) 0.0028(11) 0.0011(9) -0.0037(13)
Cl7 0.0249(3) 0.0624(4) 0.0320(3) 0.0050(3) -0.0014(2) -0.0011(3)

loop_
_atom_type_symbol
_atom_type_description
_atom_type_scat_dispersion_real
_atom_type_scat_dispersion_imag
_atom_type_scat_source
C C 0.0033 0.0016 'International Tables Vol C Tables 4.2.6.8 and 6.1.1.4'
H H 0.0000 0.0000 'International Tables Vol C Tables 4.2.6.8 and 6.1.1.4'
B B 0.0013 0.0007 'International Tables Vol C Tables 4.2.6.8 and 6.1.1.4'
N N 0.0061 0.0033 'International Tables Vol C Tables 4.2.6.8 and 6.1.1.4'
F F 0.0171 0.0103 'International Tables Vol C Tables 4.2.6.8 and 6.1.1.4'
Cl Cl 0.1484 0.1585 'International Tables Vol C Tables 4.2.6.8 and 6.1.1.4'
Ti Ti 0.2776 0.4457 'International Tables Vol C Tables 4.2.6.8 and 6.1.1.4'

loop_
_geom_angle_atom_site_label_1
_geom_angle_atom_site_label_2
_geom_angle_atom_site_label_3
_geom_angle
_geom_angle_site_symmetry_1
_geom_angle_site_symmetry_3
_geom_angle_publ_flag
C14 Ti C13 34.96(9) . . ?
C14 Ti C63 101.77(9) . . ?
C13 Ti C63 77.94(9) . . ?
C14 Ti Cl5 137.55(6) . . ?
C13 Ti Cl5 119.18(6) . . ?
C63 Ti Cl5 100.51(6) . . ?
C14 Ti C62 81.67(9) . . ?
C13 Ti C62 75.59(10) . . ?
C63 Ti C62 35.02(9) . . ?
Cl5 Ti C62 132.84(7) . . ?
C14 Ti Cl7 94.55(7) . . ?
C13 Ti Cl7 129.31(6) . . ?
C63 Ti Cl7 134.77(7) . . ?
Cl5 Ti Cl7 94.78(2) . . ?
C62 Ti Cl7 109.17(8) . . ?
C14 Ti C61 98.95(10) . . ?
C13 Ti C61 106.36(10) . . ?
C63 Ti C61 56.94(9) . . ?
Cl5 Ti C61 123.48(8) . . ?
C62 Ti C61 33.73(10) . . ?
Cl7 Ti C61 79.11(7) . . ?
C14 Ti C65 132.91(9) . . ?
C13 Ti C65 130.84(9) . . ?
C63 Ti C65 56.86(9) . . ?
Cl5 Ti C65 89.46(7) . . ?
C62 Ti C65 56.63(10) . . ?
Cl7 Ti C65 81.23(6) . . ?
C61 Ti C65 34.03(10) . . ?
C14 Ti C12 57.42(8) . . ?
C13 Ti C12 34.36(8) . . ?
C63 Ti C12 92.30(8) . . ?
Cl5 Ti C12 86.10(6) . . ?
C62 Ti C12 105.13(9) . . ?
Cl7 Ti C12 131.28(5) . . ?
C61 Ti C12 138.52(10) . . ?
C65 Ti C12 147.44(8) . . ?
C14 Ti C64 135.00(8) . . ?
C13 Ti C64 110.50(8) . . ?
C63 Ti C64 33.87(8) . . ?
Cl5 Ti C64 76.78(6) . . ?
C62 Ti C64 56.65(8) . . ?
Cl7 Ti C64 113.36(6) . . ?
C61 Ti C64 56.19(8) . . ?
C65 Ti C64 33.90(8) . . ?
C12 Ti C64 114.19(8) . . ?
C14 Ti C15 34.33(7) . . ?
C13 Ti C15 56.40(8) . . ?
C63 Ti C15 133.50(9) . . ?
Cl5 Ti C15 108.55(5) . . ?
C62 Ti C15 115.55(8) . . ?
Cl7 Ti C15 78.59(6) . . ?
C61 Ti C15 124.47(8) . . ?
C65 Ti C15 153.86(8) . . ?
C12 Ti C15 55.52(7) . . ?
C64 Ti C15 166.90(8) . . ?
C14 Ti C11 56.61(7) . . ?
C13 Ti C11 56.38(7) . . ?
C63 Ti C11 125.95(8) . . ?
Cl5 Ti C11 81.08(5) . . ?
C62 Ti C11 131.68(9) . . ?
Cl7 Ti C11 98.27(5) . . ?
C61 Ti C11 155.36(9) . . ?
C65 Ti C11 170.46(8) . . ?
C12 Ti C11 33.64(7) . . ?
C64 Ti C11 142.46(7) . . ?
C15 Ti C11 32.76(7) . . ?
C15 C11 C12 104.83(18) . . ?
C15 C11 B 125.23(18) . . ?
C12 C11 B 128.85(19) . . ?
C15 C11 Ti 69.65(12) . . ?
C12 C11 Ti 67.72(11) . . ?
B C11 Ti 135.59(13) . . ?
C13 C12 C11 109.3(2) . . ?
C13 C12 Ti 70.82(13) . . ?
C11 C12 Ti 78.64(12) . . ?
C13 C12 H12 125.3 . . ?
C11 C12 H12 125.3 . . ?
Ti C12 H12 117.0 . . ?
C12 C13 C14 108.2(2) . . ?
C12 C13 Ti 74.83(13) . . ?
C14 C13 Ti 72.07(14) . . ?
C12 C13 H13 125.9 . . ?
C14 C13 H13 125.9 . . ?
Ti C13 H13 119.0 . . ?
C13 C14 C15 106.8(2) . . ?
C13 C14 Ti 72.97(13) . . ?
C15 C14 Ti 76.87(13) . . ?
C13 C14 H14 126.6 . . ?
C15 C14 H14 126.6 . . ?
Ti C14 H14 115.9 . . ?
C11 C15 C14 110.62(19) . . ?
C11 C15 Ti 77.60(12) . . ?
C14 C15 Ti 68.80(12) . . ?
C11 C15 H15 124.7 . . ?
C14 C15 H15 124.7 . . ?
Ti C15 H15 120.4 . . ?
N21 B C11 105.39(16) . . ?
N21 B C41 113.17(16) . . ?
C11 B C41 115.06(16) . . ?
N21 B C31 106.27(15) . . ?
C11 B C31 112.50(17) . . ?
C41 B C31 104.28(16) . . ?
C22 N21 C26 117.30(17) . . ?
C22 N21 B 119.24(16) . . ?
C26 N21 B 123.16(17) . . ?
N21 C22 C23 122.76(19) . . ?
N21 C22 H22 118.6 . . ?
C23 C22 H22 118.6 . . ?
C22 C23 C24 119.1(2) . . ?
C22 C23 H23 120.5 . . ?
C24 C23 H23 120.5 . . ?
C25 C24 C23 118.7(2) . . ?
C25 C24 H24 120.7 . . ?
C23 C24 H24 120.7 . . ?
C24 C25 C26 119.7(2) . . ?
C24 C25 H25 120.2 . . ?
C26 C25 H25 120.2 . . ?
N21 C26 C25 122.5(2) . . ?
N21 C26 H26 118.7 . . ?
C25 C26 H26 118.7 . . ?
C36 C31 C32 113.44(19) . . ?
C36 C31 B 127.52(18) . . ?
C32 C31 B 118.99(18) . . ?
F32 C32 C33 115.55(19) . . ?
F32 C32 C31 119.27(18) . . ?
C33 C32 C31 125.1(2) . . ?
F33 C33 C34 119.9(2) . . ?
F33 C33 C32 121.7(2) . . ?
C34 C33 C32 118.4(2) . . ?
F34 C34 C35 120.4(2) . . ?
F34 C34 C33 120.2(2) . . ?
C35 C34 C33 119.4(2) . . ?
F35 C35 C34 119.1(2) . . ?
F35 C35 C36 120.6(2) . . ?
C34 C35 C36 120.4(2) . . ?
F36 C36 C35 115.97(19) . . ?
F36 C36 C31 120.81(18) . . ?
C35 C36 C31 123.2(2) . . ?
C46 C41 C42 112.80(19) . . ?
C46 C41 B 127.98(19) . . ?
C42 C41 B 118.95(18) . . ?
F42 C42 C43 115.40(19) . . ?
F42 C42 C41 119.89(18) . . ?
C43 C42 C41 124.7(2) . . ?
F43 C43 C44 120.2(2) . . ?
F43 C43 C42 120.3(2) . . ?
C44 C43 C42 119.4(2) . . ?
F44 C44 C45 120.8(2) . . ?
F44 C44 C43 120.7(2) . . ?
C45 C44 C43 118.6(2) . . ?
F45 C45 C44 119.9(2) . . ?
F45 C45 C46 119.8(2) . . ?
C44 C45 C46 120.3(2) . . ?
F46 C46 C45 115.23(19) . . ?
F46 C46 C41 120.60(19) . . ?
C45 C46 C41 124.1(2) . . ?
C62 C61 C65 108.8(2) . . ?
C62 C61 Ti 72.30(14) . . ?
C65 C61 Ti 73.31(14) . . ?
C62 C61 H61 125.6 . . ?
C65 C61 H61 125.6 . . ?
Ti C61 H61 120.5 . . ?
C61 C62 C63 107.7(2) . . ?
C61 C62 Ti 73.97(14) . . ?
C63 C62 Ti 72.12(13) . . ?
C61 C62 H62 126.1 . . ?
C63 C62 H62 126.1 . . ?
Ti C62 H62 119.6 . . ?
C64 C63 C62 107.4(2) . . ?
C64 C63 Ti 74.91(13) . . ?
C62 C63 Ti 72.86(13) . . ?
C64 C63 H63 126.3 . . ?
C62 C63 H63 126.3 . . ?
Ti C63 H63 118.0 . . ?
C63 C64 C65 108.6(2) . . ?
C63 C64 Ti 71.22(13) . . ?
C65 C64 Ti 72.74(12) . . ?
C63 C64 H64 125.7 . . ?
C65 C64 H64 125.7 . . ?
Ti C64 H64 122.0 . . ?
C64 C65 C61 107.4(2) . . ?
C64 C65 Ti 73.36(13) . . ?
C61 C65 Ti 72.67(14) . . ?
C64 C65 H65 126.3 . . ?
C61 C65 H65 126.3 . . ?
Ti C65 H65 119.6 . . ?
C82 C81 C87 124.2(6) . . ?
C82 C81 C86 117.2(7) . . ?
C87 C81 C86 118.6(7) . . ?
C83 C82 C81 124.6(8) . . ?
C83 C82 H82 117.7 . . ?
C81 C82 H82 117.7 . . ?
C82 C83 C84 117.6(11) . . ?
C82 C83 H83 121.2 . . ?
C84 C83 H83 121.2 . . ?
C85 C84 C83 116.4(11) . . ?
C85 C84 H84 121.8 . . ?
C83 C84 H84 121.8 . . ?
C84 C85 C86 131.6(12) . . ?
C84 C85 H85 114.2 . . ?
C86 C85 H85 114.2 . . ?
C85 C86 C81 112.3(10) . . ?
C85 C86 H86 123.9 . . ?
C81 C86 H86 123.9 . . ?

loop_
_geom_bond_atom_site_label_1
_geom_bond_atom_site_label_2
_geom_bond_distance
_geom_bond_site_symmetry_2
_geom_bond_publ_flag
Ti C14 2.340(2) . ?
Ti C13 2.351(2) . ?
Ti C63 2.362(2) . ?
Ti Cl5 2.3629(6) . ?
Ti C62 2.372(2) . ?
Ti Cl7 2.3733(7) . ?
Ti C61 2.393(2) . ?
Ti C65 2.401(2) . ?
Ti C12 2.403(2) . ?
Ti C64 2.409(2) . ?
Ti C15 2.444(2) . ?
Ti C11 2.546(2) . ?
C11 C15 1.410(3) . ?
C11 C12 1.439(3) . ?
C11 B 1.636(3) . ?
C12 C13 1.405(3) . ?
C12 H12 0.9300 . ?
C13 C14 1.409(3) . ?
C13 H13 0.9300 . ?
C14 C15 1.415(3) . ?
C14 H14 0.9300 . ?
C15 H15 0.9300 . ?
B N21 1.632(3) . ?
B C41 1.653(3) . ?
B C31 1.662(3) . ?
N21 C22 1.351(3) . ?
N21 C26 1.352(3) . ?
C22 C23 1.377(3) . ?
C22 H22 0.9300 . ?
C23 C24 1.383(3) . ?
C23 H23 0.9300 . ?
C24 C25 1.372(3) . ?
C24 H24 0.9300 . ?
C25 C26 1.374(3) . ?
C25 H25 0.9300 . ?
C26 H26 0.9300 . ?
C31 C36 1.389(3) . ?
C31 C32 1.396(3) . ?
C32 F32 1.354(2) . ?
C32 C33 1.381(3) . ?
C33 F33 1.344(3) . ?
C33 C34 1.376(3) . ?
C34 F34 1.352(2) . ?
C34 C35 1.371(3) . ?
C35 F35 1.353(2) . ?
C35 C36 1.387(3) . ?
C36 F36 1.346(2) . ?
C41 C46 1.385(3) . ?
C41 C42 1.391(3) . ?
C42 F42 1.361(2) . ?
C42 C43 1.384(3) . ?
C43 F43 1.354(3) . ?
C43 C44 1.369(3) . ?
C44 F44 1.340(3) . ?
C44 C45 1.368(4) . ?
C45 F45 1.353(3) . ?
C45 C46 1.382(3) . ?
C46 F46 1.360(3) . ?
C61 C62 1.382(4) . ?
C61 C65 1.403(4) . ?
C61 H61 0.9300 . ?
C62 C63 1.424(4) . ?
C62 H62 0.9300 . ?
C63 C64 1.391(4) . ?
C63 H63 0.9300 . ?
C64 C65 1.403(3) . ?
C64 H64 0.9300 . ?
C65 H65 0.9300 . ?
C81 C82 1.408(10) . ?
C81 C87 1.487(11) . ?
C81 C86 1.504(12) . ?
C82 C83 1.404(14) . ?
C82 H82 0.9300 . ?
C83 C84 1.404(14) . ?
C83 H83 0.9300 . ?
C84 C85 1.357(15) . ?
C84 H84 0.9300 . ?
C85 C86 1.358(12) . ?
C85 H85 0.9300 . ?
C86 H86 0.9300 . ?
C87 H87A 0.9600 . ?
C87 H87B 0.9600 . ?
C87 H87C 0.9600 . ?
